data_1502580
loop_
_publ_author_name
'Hern\'andez-Toribio, Jorge'
'Hussain, Mahmud M.'
'Cheng, Kevin'
'Carroll, Patrick J.'
'Walsh, Patrick J.'

_publ_section_title
;
 Diastereoselective aziridination of 2-B(pin)-substituted allylic
 alcohols: an efficient approach to novel organoboron compounds.
;
_journal_issue 22
_journal_name_full 'Organic letters'
_journal_page_first 6094
_journal_page_last 6097
_journal_paper_doi 10.1021/ol202588g
_journal_volume 13
_journal_year 2011
_chemical_formula_sum 'C21 H28 N2 O4'
_chemical_formula_weight 372.45
_space_group_IT_number 2
_symmetry_cell_setting triclinic
_symmetry_Int_Tables_number 2
_symmetry_space_group_name_Hall '-P 1'
_symmetry_space_group_name_H-M 'P -1'
_atom_sites_solution_hydrogens geom
_atom_sites_solution_primary direct
_audit_creation_method SHELXL-97
_cell_angle_alpha 67.483(9)
_cell_angle_beta 78.456(11)
_cell_angle_gamma 69.451(9)
_cell_formula_units_Z 4
_cell_length_a 10.5944(7)
_cell_length_b 13.0865(3)
_cell_length_c 16.8320(7)
_cell_measurement_temperature 143(1)
_cell_volume 2012.7(2)
_computing_data_collection 'CrystalClear (Rigaku, 1999)'
_computing_data_reduction 'CrystalClear (Rigaku, 1999)'
_computing_structure_refinement 'SHELXL-97 (Sheldrick, 1997)'
_computing_structure_solution 'SIR97 (Altomare, 1999)'
_diffrn_ambient_temperature 143(1)
_diffrn_measured_fraction_theta_full 0.995
_diffrn_measured_fraction_theta_max 0.995
_diffrn_measurement_device 'CCD Area Detector'
_diffrn_measurement_device_type 'Rigaku Mercury'
_diffrn_measurement_method 'phi and omega rotations'
_diffrn_radiation_monochromator graphite
_diffrn_radiation_source 'rotating anode'
_diffrn_radiation_type MoK\a
_diffrn_radiation_wavelength 0.71073
_diffrn_reflns_av_R_equivalents 0.0339
_diffrn_reflns_av_sigmaI/netI 0.0362
_diffrn_reflns_limit_h_max 12
_diffrn_reflns_limit_h_min -11
_diffrn_reflns_limit_k_max 15
_diffrn_reflns_limit_k_min -15
_diffrn_reflns_limit_l_max 20
_diffrn_reflns_limit_l_min -19
_diffrn_reflns_number 27676
_diffrn_reflns_theta_full 25.01
_diffrn_reflns_theta_max 25.01
_diffrn_reflns_theta_min 2.53
_exptl_absorpt_coefficient_mu 0.085
_exptl_absorpt_correction_T_max 1.0000
_exptl_absorpt_correction_T_min 0.9101
_exptl_absorpt_correction_type multi-scan
_exptl_absorpt_process_details
;  Shape and scale corrections using equivalent reflections.
   Shape function based on spherical harmonics.
   Highest even and odd order for spherical harmonics:  4  and  3
   Laue group:  -1
   Friedel opposites are equivalent.
;
_exptl_crystal_density_diffrn 1.229
_exptl_crystal_density_method 'not measured'
_exptl_crystal_F_000 800
_exptl_crystal_size_max 0.42
_exptl_crystal_size_mid 0.12
_exptl_crystal_size_min 0.08
_refine_diff_density_max 0.174
_refine_diff_density_min -0.224
_refine_diff_density_rms 0.043
_refine_ls_extinction_method none
_refine_ls_goodness_of_fit_ref 1.105
_refine_ls_hydrogen_treatment constr
_refine_ls_matrix_type full
_refine_ls_number_parameters 511
_refine_ls_number_reflns 7079
_refine_ls_number_restraints 4
_refine_ls_restrained_S_all 1.108
_refine_ls_R_factor_all 0.0733
_refine_ls_R_factor_gt 0.0540
_refine_ls_shift/su_max 0.000
_refine_ls_shift/su_mean 0.000
_refine_ls_structure_factor_coef Fsqd
_refine_ls_weighting_details 'calc w=1/[\s^2^(Fo^2^)+(0.0675P)^2^+0.3081P] where P=(Fo^2^+2Fc^2^)/3'
_refine_ls_weighting_scheme calc
_refine_ls_wR_factor_gt 0.1295
_refine_ls_wR_factor_ref 0.1449
_reflns_number_gt 5403
_reflns_number_total 7079
_reflns_threshold_expression >2sigma(I)
_cod_data_source_file ol202588g_si_001.cif
_cod_data_source_block UP6155
_cod_depositor_comments
;
The following automatic conversions were performed:
'_atom_site_symetry_multiplicity' tag replaced with
'_atom_site_symmetry_multiplicity'.

Automatic conversion script
Id: cif_correct_tags 1440 2010-10-19 06:21:57Z saulius 
;
_cod_original_cell_volume 2012.75(23)
_cod_original_sg_symbol_H-M 'P -1       '
_cod_database_code 1502580

loop_
_symmetry_equiv_pos_as_xyz
'x, y, z'
'-x, -y, -z'

loop_
_atom_site_label
_atom_site_type_symbol
_atom_site_fract_x
_atom_site_fract_y
_atom_site_fract_z
_atom_site_U_iso_or_equiv
_atom_site_adp_type
_atom_site_occupancy
_atom_site_symmetry_multiplicity
_atom_site_calc_flag
_atom_site_refinement_flags
_atom_site_disorder_assembly
_atom_site_disorder_group
C1 C 0.54896(19) 0.69905(15) 0.05383(12) 0.0413(4) Uani 1 1 d . . .
C2 C 0.5655(2) 0.80079(15) -0.02187(12) 0.0417(4) Uani 1 1 d . . .
C3 C 0.6741(2) 0.81229(18) -0.08094(13) 0.0517(5) Uani 1 1 d . . .
H3 H 0.7526 0.7505 -0.0787 0.069 Uiso 1 1 calc R . .
C4 C 0.6611(3) 0.92149(19) -0.14479(14) 0.0605(6) Uani 1 1 d . . .
H4 H 0.7330 0.9331 -0.1855 0.080 Uiso 1 1 calc R . .
C5 C 0.5437(3) 1.01198(19) -0.14827(14) 0.0601(6) Uani 1 1 d . . .
H5 H 0.5379 1.0833 -0.1918 0.080 Uiso 1 1 calc R . .
C6 C 0.4340(2) 0.99996(17) -0.08884(14) 0.0561(6) Uani 1 1 d . . .
H6 H 0.3546 1.0613 -0.0919 0.075 Uiso 1 1 calc R . .
C7 C 0.4475(2) 0.89244(15) -0.02442(13) 0.0458(5) Uani 1 1 d . . .
C8 C 0.3546(2) 0.85424(15) 0.05135(13) 0.0450(5) Uani 1 1 d . . .
C9 C 0.28334(19) 0.61798(15) 0.16728(12) 0.0414(4) Uani 1 1 d . . .
H9 H 0.2268 0.6746 0.1204 0.055 Uiso 1 1 calc R . .
C10 C 0.18768(19) 0.59210(15) 0.24720(12) 0.0410(4) Uani 1 1 d . . .
C11 C 0.1891(2) 0.62354(15) 0.32440(12) 0.0419(4) Uani 1 1 d . . .
H11 H 0.2833 0.6015 0.3369 0.056 Uiso 1 1 calc R . .
C12 C 0.1260(2) 0.75482(15) 0.30702(13) 0.0474(5) Uani 1 1 d . . .
H12 H 0.1808 0.7952 0.2596 0.063 Uiso 1 1 calc R . .
C13 C -0.0177(2) 0.79867(19) 0.28025(17) 0.0672(7) Uani 1 1 d . . .
H13A H -0.0710 0.7534 0.3235 0.089 Uiso 1 1 calc R . .
H13B H -0.0163 0.7878 0.2262 0.089 Uiso 1 1 calc R . .
C14 C -0.0839(3) 0.9266(2) 0.2695(2) 0.0900(9) Uani 1 1 d . . .
H14A H -0.0370 0.9728 0.2216 0.120 Uiso 1 1 calc R . .
H14B H -0.1770 0.9498 0.2562 0.120 Uiso 1 1 calc R . .
C15 C -0.0807(3) 0.9498(2) 0.3499(2) 0.0872(9) Uani 1 1 d . . .
H15A H -0.1343 0.9090 0.3968 0.116 Uiso 1 1 calc R . .
H15B H -0.1203 1.0322 0.3403 0.116 Uiso 1 1 calc R . .
C16 C 0.0631(3) 0.9104(2) 0.3749(2) 0.0835(8) Uani 1 1 d . . .
H16A H 0.0624 0.9227 0.4282 0.111 Uiso 1 1 calc R . .
H16B H 0.1147 0.9561 0.3303 0.111 Uiso 1 1 calc R . .
C17 C 0.1298(3) 0.78243(19) 0.38646(16) 0.0625(6) Uani 1 1 d . . .
H17A H 0.0842 0.7366 0.4356 0.083 Uiso 1 1 calc R . .
H17B H 0.2232 0.7604 0.3988 0.083 Uiso 1 1 calc R . .
C18 C 0.3523(2) 0.50921(15) 0.14185(13) 0.0462(5) Uani 1 1 d . . .
H18A H 0.2831 0.4841 0.1315 0.061 Uiso 1 1 calc R . .
H18B H 0.4071 0.5297 0.0881 0.061 Uiso 1 1 calc R . .
C19 C 0.4414(2) 0.40802(16) 0.20867(14) 0.0494(5) Uani 1 1 d . . .
H19A H 0.5142 0.4306 0.2172 0.066 Uiso 1 1 calc R . .
H19B H 0.3884 0.3880 0.2633 0.066 Uiso 1 1 calc R . .
C20 C 0.5003(2) 0.30308(17) 0.17964(16) 0.0609(6) Uani 1 1 d . . .
H20A H 0.5542 0.3236 0.1255 0.081 Uiso 1 1 calc R . .
H20B H 0.4267 0.2830 0.1691 0.081 Uiso 1 1 calc R . .
C21 C 0.5877(3) 0.19721(19) 0.24434(17) 0.0762(8) Uani 1 1 d . . .
H21A H 0.6619 0.2156 0.2543 0.114 Uiso 1 1 calc R . .
H21B H 0.6218 0.1344 0.2220 0.114 Uiso 1 1 calc R . .
H21C H 0.5344 0.1747 0.2977 0.114 Uiso 1 1 calc R . .
N1 N 0.42488(15) 0.73858(12) 0.09563(10) 0.0419(4) Uani 1 1 d . . .
N2 N 0.37429(15) 0.67538(12) 0.17645(10) 0.0407(4) Uani 1 1 d . . .
O1 O 0.62473(13) 0.60058(11) 0.07768(9) 0.0485(3) Uani 1 1 d . . .
O2 O 0.24280(14) 0.90576(11) 0.07348(10) 0.0573(4) Uani 1 1 d . . .
O3 O 0.10529(15) 0.54582(12) 0.24833(9) 0.0536(4) Uani 1 1 d . . .
O4 O 0.12092(14) 0.55815(11) 0.39700(8) 0.0495(4) Uani 1 1 d . . .
H4A H 0.0599 0.5475 0.3809 0.074 Uiso 1 1 calc R . .
C1' C -0.00660(19) 0.48278(16) 0.90347(13) 0.0439(5) Uani 1 1 d . . .
C2' C -0.0374(2) 0.37271(16) 0.95829(12) 0.0431(4) Uani 1 1 d . . .
C3' C -0.1377(2) 0.3529(2) 1.02296(14) 0.0574(6) Uani 1 1 d . . .
H3' H -0.2006 0.4130 1.0394 0.076 Uiso 1 1 calc R . .
C4' C -0.1408(3) 0.2388(2) 1.06261(15) 0.0657(6) Uani 1 1 d . . .
H4' H -0.2067 0.2223 1.1069 0.087 Uiso 1 1 calc R . .
C5' C -0.0485(2) 0.1496(2) 1.03784(15) 0.0638(6) Uani 1 1 d . . .
H5' H -0.0542 0.0745 1.0650 0.085 Uiso 1 1 calc R . .
C6' C 0.0523(2) 0.17028(17) 0.97312(14) 0.0547(5) Uani 1 1 d . . .
H6' H 0.1148 0.1103 0.9564 0.073 Uiso 1 1 calc R . .
C7' C 0.05698(19) 0.28283(15) 0.93429(12) 0.0427(4) Uani 1 1 d . . .
C8' C 0.1539(2) 0.33109(15) 0.86673(12) 0.0417(4) Uani 1 1 d . . .
C9' C 0.1677(2) 0.54725(15) 0.70342(12) 0.0427(4) Uani 1 1 d . . .
H9' H 0.0938 0.5218 0.6985 0.057 Uiso 1 1 calc R . .
C10' C 0.2986(2) 0.48347(15) 0.66471(12) 0.0428(5) Uani 1 1 d . . .
C11' C 0.2980(2) 0.46554(16) 0.58072(13) 0.0464(5) Uani 1 1 d . . .
H11' H 0.3198 0.5311 0.5338 0.062 Uiso 1 1 calc R . .
C12' C 0.4043(2) 0.35533(17) 0.57193(13) 0.0488(5) Uani 1 1 d . . .
H12' H 0.4898 0.3541 0.5868 0.065 Uiso 1 1 calc R . .
C13' C 0.3746(3) 0.24517(18) 0.63362(15) 0.0636(6) Uani 1 1 d . . .
H13C H 0.2883 0.2449 0.6226 0.085 Uiso 1 1 calc R . .
H13D H 0.3680 0.2436 0.6924 0.085 Uiso 1 1 calc R . .
C14' C 0.4849(3) 0.1368(2) 0.62386(16) 0.0742(7) Uani 1 1 d . . .
H14C H 0.5693 0.1326 0.6408 0.099 Uiso 1 1 calc R . .
H14D H 0.4602 0.0682 0.6618 0.099 Uiso 1 1 calc R . .
C15' C 0.5042(3) 0.1387(2) 0.53166(17) 0.0787(8) Uani 1 1 d . . .
H15C H 0.5781 0.0715 0.5265 0.105 Uiso 1 1 calc R . .
H15D H 0.4228 0.1349 0.5164 0.105 Uiso 1 1 calc R . .
C16' C 0.5351(3) 0.2482(2) 0.47070(16) 0.0748(7) Uani 1 1 d . . .
H16C H 0.5427 0.2498 0.4119 0.099 Uiso 1 1 calc R . .
H16D H 0.6213 0.2478 0.4824 0.099 Uiso 1 1 calc R . .
C17' C 0.4262(2) 0.35687(19) 0.47956(14) 0.0576(6) Uani 1 1 d . . .
H17C H 0.4525 0.4249 0.4421 0.077 Uiso 1 1 calc R . .
H17D H 0.3421 0.3621 0.4614 0.077 Uiso 1 1 calc R . .
C18' C 0.1406(2) 0.67801(16) 0.65099(15) 0.0584(6) Uani 1 1 d . B .
H18C H 0.2120 0.7028 0.6589 0.078 Uiso 1 1 calc R . .
H18D H 0.1451 0.6889 0.5903 0.078 Uiso 1 1 calc R . .
C19' C 0.0065(3) 0.75459(19) 0.6749(2) 0.0799(8) Uani 1 1 d D . .
H19C H 0.0070 0.8346 0.6542 0.106 Uiso 0.60 1 calc PR A 1
H19D H -0.0121 0.7299 0.7371 0.106 Uiso 0.60 1 calc PR A 1
H19E H -0.0039 0.8301 0.6302 0.106 Uiso 0.40 1 calc PR A 2
H19F H 0.0196 0.7636 0.7270 0.106 Uiso 0.40 1 calc PR A 2
C20' C -0.1038(4) 0.7431(4) 0.6314(4) 0.0620(12) Uani 0.60 1 d PD B 1
H20C H -0.0788 0.7594 0.5701 0.082 Uiso 0.60 1 calc PR B 1
H20D H -0.1094 0.6645 0.6564 0.082 Uiso 0.60 1 calc PR B 1
C21' C -0.2402(5) 0.8280(4) 0.6450(4) 0.0894(15) Uani 0.60 1 d PD B 1
H21D H -0.2595 0.8180 0.7052 0.134 Uiso 0.60 1 calc PR B 1
H21E H -0.3092 0.8136 0.6252 0.134 Uiso 0.60 1 calc PR B 1
H21F H -0.2380 0.9059 0.6131 0.134 Uiso 0.60 1 calc PR B 1
C20" C -0.1313(6) 0.7370(6) 0.6907(5) 0.0702(17) Uani 0.40 1 d PD B 2
H20E H -0.1281 0.6586 0.7283 0.093 Uiso 0.40 1 calc PR B 2
H20F H -0.1974 0.7917 0.7157 0.093 Uiso 0.40 1 calc PR B 2
C21" C -0.1629(13) 0.7592(11) 0.6015(6) 0.112(4) Uani 0.40 1 d PD B 2
H21G H -0.1598 0.8355 0.5648 0.168 Uiso 0.40 1 calc PR B 2
H21H H -0.2516 0.7538 0.6035 0.168 Uiso 0.40 1 calc PR B 2
H21I H -0.0976 0.7026 0.5790 0.168 Uiso 0.40 1 calc PR B 2
N1' N 0.11087(15) 0.44959(12) 0.85251(10) 0.0401(4) Uani 1 1 d . . .
N2' N 0.17509(16) 0.52936(12) 0.79416(10) 0.0423(4) Uani 1 1 d . . .
O1' O -0.06760(15) 0.58085(11) 0.90139(10) 0.0581(4) Uani 1 1 d . . .
O2' O 0.25291(14) 0.28133(11) 0.83041(9) 0.0536(4) Uani 1 1 d . . .
O3' O 0.40577(14) 0.45692(11) 0.69458(9) 0.0497(4) Uani 1 1 d . . .
O4' O 0.16375(14) 0.47260(12) 0.57122(9) 0.0529(4) Uani 1 1 d . . .
H4A' H 0.1517 0.4963 0.5198 0.079 Uiso 1 1 calc R . .
H2 H 0.4544 0.6195 0.2078 0.045 Uiso 1 1 d . . .
H2' H 0.2729 0.5023 0.8055 0.045 Uiso 1 1 d . . .

loop_
_atom_site_aniso_label
_atom_site_aniso_U_11
_atom_site_aniso_U_22
_atom_site_aniso_U_33
_atom_site_aniso_U_23
_atom_site_aniso_U_13
_atom_site_aniso_U_12
C1 0.0390(11) 0.0455(10) 0.0414(11) -0.0173(8) -0.0082(9) -0.0097(8)
C2 0.0430(11) 0.0448(10) 0.0395(11) -0.0154(8) -0.0073(9) -0.0124(8)
C3 0.0524(13) 0.0598(12) 0.0470(12) -0.0225(9) -0.0008(10) -0.0185(9)
C4 0.0687(16) 0.0701(14) 0.0471(13) -0.0201(11) 0.0059(11) -0.0317(12)
C5 0.0797(17) 0.0559(13) 0.0441(13) -0.0075(9) -0.0072(12) -0.0291(12)
C6 0.0641(15) 0.0466(11) 0.0517(13) -0.0089(9) -0.0112(11) -0.0152(10)
C7 0.0474(12) 0.0434(10) 0.0465(12) -0.0139(8) -0.0083(9) -0.0125(8)
C8 0.0422(12) 0.0387(10) 0.0519(12) -0.0142(8) -0.0089(9) -0.0081(8)
C9 0.0385(11) 0.0440(10) 0.0401(11) -0.0109(8) -0.0100(8) -0.0103(8)
C10 0.0367(11) 0.0401(9) 0.0425(11) -0.0092(8) -0.0100(8) -0.0089(8)
C11 0.0394(11) 0.0442(10) 0.0384(11) -0.0068(8) -0.0062(8) -0.0146(8)
C12 0.0472(12) 0.0447(10) 0.0438(11) -0.0111(8) -0.0013(9) -0.0119(8)
C13 0.0619(15) 0.0588(13) 0.0708(16) -0.0221(11) -0.0236(13) 0.0036(11)
C14 0.091(2) 0.0627(15) 0.088(2) -0.0222(14) -0.0240(17) 0.0158(14)
C15 0.087(2) 0.0586(15) 0.099(2) -0.0338(14) 0.0014(17) 0.0002(13)
C16 0.099(2) 0.0633(15) 0.094(2) -0.0397(14) -0.0051(17) -0.0187(14)
C17 0.0685(16) 0.0615(13) 0.0656(15) -0.0302(11) -0.0126(12) -0.0158(11)
C18 0.0426(11) 0.0507(11) 0.0479(12) -0.0204(9) -0.0080(9) -0.0110(8)
C19 0.0471(12) 0.0461(10) 0.0569(13) -0.0198(9) -0.0112(10) -0.0099(8)
C20 0.0616(15) 0.0531(12) 0.0696(15) -0.0307(11) -0.0051(12) -0.0084(10)
C21 0.0875(19) 0.0484(13) 0.0743(17) -0.0208(11) 0.0007(14) -0.0031(12)
N1 0.0363(9) 0.0399(8) 0.0429(9) -0.0110(7) -0.0005(7) -0.0087(6)
N2 0.0362(9) 0.0433(8) 0.0407(9) -0.0115(6) -0.0056(7) -0.0115(6)
O1 0.0419(8) 0.0455(7) 0.0509(8) -0.0153(6) -0.0097(6) -0.0028(6)
O2 0.0427(9) 0.0465(8) 0.0701(10) -0.0174(7) -0.0016(7) -0.0029(6)
O3 0.0500(9) 0.0658(9) 0.0535(9) -0.0212(7) -0.0042(7) -0.0264(7)
O4 0.0533(9) 0.0565(8) 0.0369(8) -0.0043(6) -0.0099(6) -0.0238(7)
C1' 0.0362(11) 0.0529(11) 0.0459(11) -0.0244(9) -0.0098(9) -0.0056(8)
C2' 0.0393(11) 0.0546(11) 0.0359(10) -0.0164(8) -0.0074(9) -0.0111(8)
C3' 0.0439(13) 0.0804(15) 0.0474(13) -0.0280(11) -0.0005(10) -0.0131(10)
C4' 0.0594(15) 0.0834(17) 0.0446(13) -0.0094(11) 0.0033(11) -0.0281(12)
C5' 0.0633(15) 0.0639(14) 0.0517(14) -0.0025(10) -0.0018(12) -0.0251(11)
C6' 0.0547(14) 0.0493(11) 0.0504(13) -0.0079(9) -0.0039(10) -0.0146(9)
C7' 0.0387(11) 0.0482(10) 0.0372(11) -0.0118(8) -0.0069(9) -0.0091(8)
C8' 0.0412(11) 0.0413(10) 0.0401(11) -0.0132(8) -0.0064(9) -0.0084(8)
C9' 0.0455(12) 0.0402(10) 0.0411(11) -0.0086(8) -0.0131(9) -0.0121(8)
C10' 0.0470(12) 0.0398(9) 0.0394(11) -0.0033(7) -0.0108(9) -0.0179(8)
C11' 0.0427(12) 0.0550(11) 0.0393(11) -0.0074(8) -0.0065(9) -0.0201(9)
C12' 0.0460(12) 0.0583(12) 0.0411(11) -0.0126(9) -0.0070(9) -0.0172(9)
C13' 0.0758(17) 0.0581(13) 0.0511(14) -0.0128(10) -0.0013(12) -0.0218(11)
C14' 0.092(2) 0.0578(14) 0.0636(16) -0.0187(11) -0.0052(14) -0.0151(12)
C15' 0.093(2) 0.0727(16) 0.0706(18) -0.0356(13) -0.0127(15) -0.0095(14)
C16' 0.0720(18) 0.0935(18) 0.0536(15) -0.0321(13) -0.0031(13) -0.0120(14)
C17' 0.0570(14) 0.0691(14) 0.0432(12) -0.0166(10) -0.0028(10) -0.0186(11)
C18' 0.0636(15) 0.0434(11) 0.0623(14) -0.0036(9) -0.0195(12) -0.0175(10)
C19' 0.0680(17) 0.0417(12) 0.116(2) -0.0106(12) -0.0275(16) -0.0065(11)
C20' 0.057(3) 0.058(2) 0.059(4) -0.016(2) -0.003(3) -0.008(2)
C21' 0.056(3) 0.092(3) 0.106(4) -0.040(3) -0.016(3) 0.007(2)
C20" 0.065(5) 0.067(4) 0.074(5) -0.030(4) -0.005(4) -0.008(3)
C21" 0.113(10) 0.140(9) 0.074(7) -0.010(6) -0.029(6) -0.045(7)
N1' 0.0367(9) 0.0392(8) 0.0429(9) -0.0141(6) -0.0048(7) -0.0087(6)
N2' 0.0408(9) 0.0421(8) 0.0447(9) -0.0124(7) -0.0079(7) -0.0136(7)
O1' 0.0513(9) 0.0511(8) 0.0722(11) -0.0318(7) -0.0082(8) -0.0018(7)
O2' 0.0510(9) 0.0444(7) 0.0571(9) -0.0195(6) 0.0083(7) -0.0092(6)
O3' 0.0435(8) 0.0599(8) 0.0472(8) -0.0135(6) -0.0109(7) -0.0186(6)
O4' 0.0469(9) 0.0729(9) 0.0383(8) -0.0119(7) -0.0101(6) -0.0217(7)

loop_
_atom_type_symbol
_atom_type_description
_atom_type_scat_dispersion_real
_atom_type_scat_dispersion_imag
_atom_type_scat_source
C C 0.0033 0.0016 'International Tables Vol C Tables 4.2.6.8 and 6.1.1.4'
H H 0.0000 0.0000 'International Tables Vol C Tables 4.2.6.8 and 6.1.1.4'
N N 0.0061 0.0033 'International Tables Vol C Tables 4.2.6.8 and 6.1.1.4'
O O 0.0106 0.0060 'International Tables Vol C Tables 4.2.6.8 and 6.1.1.4'

loop_
_geom_angle_atom_site_label_1
_geom_angle_atom_site_label_2
_geom_angle_atom_site_label_3
_geom_angle
O1 C1 N1 124.77(17)
O1 C1 C2 129.60(18)
N1 C1 C2 105.63(15)
C3 C2 C7 122.20(18)
C3 C2 C1 129.91(18)
C7 C2 C1 107.86(17)
C2 C3 C4 116.9(2)
C5 C4 C3 121.1(2)
C4 C5 C6 121.9(2)
C5 C6 C7 117.1(2)
C6 C7 C2 120.8(2)
C6 C7 C8 130.38(19)
C2 C7 C8 108.79(16)
O2 C8 N1 124.75(19)
O2 C8 C7 130.53(17)
N1 C8 C7 104.72(16)
N2 C9 C10 111.25(15)
N2 C9 C18 115.88(16)
C10 C9 C18 110.36(15)
O3 C10 C11 118.99(17)
O3 C10 C9 118.49(17)
C11 C10 C9 122.51(17)
O4 C11 C10 109.00(15)
O4 C11 C12 111.43(16)
C10 C11 C12 111.80(15)
C13 C12 C17 110.76(18)
C13 C12 C11 111.84(17)
C17 C12 C11 109.94(16)
C12 C13 C14 111.9(2)
C15 C14 C13 111.5(2)
C14 C15 C16 110.9(2)
C15 C16 C17 110.6(2)
C16 C17 C12 112.6(2)
C19 C18 C9 114.53(16)
C20 C19 C18 110.72(18)
C19 C20 C21 113.8(2)
C1 N1 C8 112.84(15)
C1 N1 N2 125.46(14)
C8 N1 N2 121.59(15)
N1 N2 C9 111.51(14)
O1' C1' N1' 125.76(19)
O1' C1' C2' 129.04(19)
N1' C1' C2' 105.20(15)
C3' C2' C7' 121.43(19)
C3' C2' C1' 130.48(18)
C7' C2' C1' 108.10(17)
C2' C3' C4' 117.0(2)
C5' C4' C3' 121.7(2)
C4' C5' C6' 120.9(2)
C7' C6' C5' 117.8(2)
C6' C7' C2' 121.21(19)
C6' C7' C8' 130.44(18)
C2' C7' C8' 108.34(16)
O2' C8' N1' 124.93(18)
O2' C8' C7' 129.15(17)
N1' C8' C7' 105.90(16)
N2' C9' C10' 112.34(15)
N2' C9' C18' 108.54(15)
C10' C9' C18' 107.06(16)
O3' C10' C9' 121.19(17)
O3' C10' C11' 119.39(18)
C9' C10' C11' 118.99(17)
O4' C11' C10' 108.71(16)
O4' C11' C12' 113.40(16)
C10' C11' C12' 113.54(16)
C13' C12' C17' 110.97(18)
C13' C12' C11' 113.23(18)
C17' C12' C11' 111.61(16)
C12' C13' C14' 111.6(2)
C15' C14' C13' 111.2(2)
C16' C15' C14' 110.4(2)
C15' C16' C17' 112.0(2)
C12' C17' C16' 111.38(18)
C19' C18' C9' 114.51(19)
C18' C19' C20" 128.7(3)
C18' C19' C20' 106.9(3)
C20" C19' C20' 36.3(3)
C21' C20' C19' 109.8(4)
C21" C20" C19' 102.3(7)
C8' N1' C1' 112.37(15)
C8' N1' N2' 125.28(15)
C1' N1' N2' 122.34(14)
N1' N2' C9' 113.70(14)

loop_
_geom_bond_atom_site_label_1
_geom_bond_atom_site_label_2
_geom_bond_distance
C1 O1 1.214(2)
C1 N1 1.386(2)
C1 C2 1.484(3)
C2 C3 1.373(3)
C2 C7 1.390(3)
C3 C4 1.400(3)
C4 C5 1.377(3)
C5 C6 1.385(3)
C6 C7 1.389(3)
C7 C8 1.483(3)
C8 O2 1.205(2)
C8 N1 1.403(2)
C9 N2 1.474(2)
C9 C10 1.516(3)
C9 C18 1.534(3)
C10 O3 1.219(2)
C10 C11 1.510(3)
C11 O4 1.423(2)
C11 C12 1.540(3)
C12 C13 1.520(3)
C12 C17 1.524(3)
C13 C14 1.524(3)
C14 C15 1.505(4)
C15 C16 1.517(4)
C16 C17 1.521(3)
C18 C19 1.522(3)
C19 C20 1.518(3)
C20 C21 1.520(3)
N1 N2 1.407(2)
C1' O1' 1.208(2)
C1' N1' 1.397(2)
C1' C2' 1.491(3)
C2' C3' 1.377(3)
C2' C7' 1.387(3)
C3' C4' 1.392(3)
C4' C5' 1.378(3)
C5' C6' 1.383(3)
C6' C7' 1.378(3)
C7' C8' 1.478(3)
C8' O2' 1.211(2)
C8' N1' 1.390(2)
C9' N2' 1.468(2)
C9' C10' 1.512(3)
C9' C18' 1.546(3)
C10' O3' 1.217(2)
C10' C11' 1.521(3)
C11' O4' 1.429(2)
C11' C12' 1.526(3)
C12' C13' 1.515(3)
C12' C17' 1.519(3)
C13' C14' 1.530(3)
C14' C15' 1.516(3)
C15' C16' 1.511(4)
C16' C17' 1.522(3)
C18' C19' 1.505(3)
C19' C20" 1.513(6)
C19' C20' 1.574(6)
C20' C21' 1.519(5)
C20" C21" 1.500(8)
N1' N2' 1.401(2)

loop_
_geom_hbond_atom_site_label_D
_geom_hbond_atom_site_label_H
_geom_hbond_atom_site_label_A
_geom_hbond_distance_DH
_geom_hbond_distance_HA
_geom_hbond_distance_DA
_geom_hbond_angle_DHA
_geom_hbond_site_symmetry_A
O4 H4A O3 0.82 2.19 2.6096(19) 111.6 .
O4 H4A O4' 0.82 2.42 3.096(2) 140.7 2_566
O4' H4A' O4 0.82 1.96 2.7785(18) 178.1 .
N2 H2 O3' 0.99 2.14 3.075(2) 157.1 2_666
N2' H2' O1 1.00 2.16 2.921(2) 131.6 2_666
N2' H2' O3' 1.00 2.24 2.763(2) 110.8 .
